data_2220611
loop_
_publ_author_name
'Wen, Liyuan'
'Yin, Handong'
'Li, Wenkuan'
'Wang, Daqi'

_publ_section_title
;
 <i>catena</i>-Poly[[trimethyltin(IV)]-\m-2,4,6-trichlorobenzoato]
;
_journal_coeditor_code RZ2273
_journal_issue 1
_journal_name_full 'Acta Crystallographica Section E'
_journal_page_first m30
_journal_paper_doi 10.1107/S1600536808040798
_journal_volume 65
_journal_year 2009
_chemical_formula_iupac '[Sn (C H3)3 (C7 H2 Cl3 O2)]'
_chemical_formula_moiety 'C10 H11 Cl3 O2 Sn'
_chemical_formula_sum 'C10 H11 Cl3 O2 Sn'
_chemical_formula_weight 388.25
_chemical_name_systematic
;
catena-Poly[[trimethyltin(IV)]-\m-2,4,6-trichlorobenzoato]
;
_space_group_IT_number 14
_symmetry_cell_setting monoclinic
_symmetry_space_group_name_Hall '-P 2ybc'
_symmetry_space_group_name_H-M 'P 1 21/c 1'
_atom_sites_solution_hydrogens geom
_atom_sites_solution_primary direct
_atom_sites_solution_secondary difmap
_audit_creation_method SHELXL-97
_cell_angle_alpha 90.00
_cell_angle_beta 106.7610(10)
_cell_angle_gamma 90.00
_cell_formula_units_Z 4
_cell_length_a 9.8457(10)
_cell_length_b 9.6891(9)
_cell_length_c 15.3028(19)
_cell_measurement_reflns_used 3337
_cell_measurement_temperature 298(2)
_cell_measurement_theta_max 27.570
_cell_measurement_theta_min 2.520
_cell_volume 1397.8(3)
_computing_cell_refinement 'SAINT (Siemens, 1996)'
_computing_data_collection 'SMART (Siemens, 1996)'
_computing_data_reduction 'SAINT (Siemens, 1996)'
_computing_molecular_graphics 'SHELXTL (Sheldrick, 2008)'
_computing_publication_material 'SHELXTL (Sheldrick, 2008)'
_computing_structure_refinement 'SHELXL97 (Sheldrick, 2008)'
_computing_structure_solution 'SHELXS97 (Sheldrick, 2008)'
_diffrn_ambient_temperature 298(2)
_diffrn_measured_fraction_theta_full 0.999
_diffrn_measured_fraction_theta_max 0.999
_diffrn_measurement_device_type 'Bruker SMART CCD area-detector'
_diffrn_measurement_method '\f and \w'
_diffrn_radiation_monochromator graphite
_diffrn_radiation_source 'fine-focus sealed tube'
_diffrn_radiation_type MoK\a
_diffrn_radiation_wavelength 0.71073
_diffrn_reflns_av_R_equivalents 0.0254
_diffrn_reflns_av_sigmaI/netI 0.0300
_diffrn_reflns_limit_h_max 11
_diffrn_reflns_limit_h_min -9
_diffrn_reflns_limit_k_max 11
_diffrn_reflns_limit_k_min -10
_diffrn_reflns_limit_l_max 15
_diffrn_reflns_limit_l_min -18
_diffrn_reflns_number 6983
_diffrn_reflns_theta_full 25.00
_diffrn_reflns_theta_max 25.00
_diffrn_reflns_theta_min 2.16
_exptl_absorpt_coefficient_mu 2.384
_exptl_absorpt_correction_T_max 0.8322
_exptl_absorpt_correction_T_min 0.4342
_exptl_absorpt_correction_type multi-scan
_exptl_absorpt_process_details '(SADABS; Sheldrick, 1996)'
_exptl_crystal_colour colourless
_exptl_crystal_density_diffrn 1.845
_exptl_crystal_density_method 'not measured'
_exptl_crystal_description block
_exptl_crystal_F_000 752
_exptl_crystal_size_max 0.42
_exptl_crystal_size_mid 0.18
_exptl_crystal_size_min 0.08
_refine_diff_density_max 0.676
_refine_diff_density_min -0.370
_refine_ls_extinction_method none
_refine_ls_goodness_of_fit_ref 1.006
_refine_ls_hydrogen_treatment constr
_refine_ls_matrix_type full
_refine_ls_number_parameters 145
_refine_ls_number_reflns 2469
_refine_ls_number_restraints 0
_refine_ls_restrained_S_all 1.006
_refine_ls_R_factor_all 0.0431
_refine_ls_R_factor_gt 0.0279
_refine_ls_shift/su_max 0.000
_refine_ls_shift/su_mean 0.000
_refine_ls_structure_factor_coef Fsqd
_refine_ls_weighting_details 'calc w=1/[\s^2^(Fo^2^)+(0.048P)^2^+1.1107P] where P=(Fo^2^+2Fc^2^)/3'
_refine_ls_weighting_scheme calc
_refine_ls_wR_factor_gt 0.0692
_refine_ls_wR_factor_ref 0.0851
_reflns_number_gt 1996
_reflns_number_total 2469
_reflns_threshold_expression I>2\s(I)
_cod_data_source_file rz2273.cif
_cod_data_source_block I
_cod_depositor_comments
;
The following automatic conversions were performed:
'_symmetry_cell_setting' value 'Monoclinic' changed to 'monoclinic'
according to '/home/saulius/struct/CIF-dictionaries/cif_core.dic'
dictionary named 'cif_core.dic' version 2.4.1 from
2010-06-29.

'_geom_bond_publ_flag' value 'Y' changed to 'y' according to
'/home/saulius/struct/CIF-dictionaries/cif_core.dic' dictionary named
'cif_core.dic' version 2.4.1 from 2010-06-29 (5 times).

Automatic conversion script
Id: cif_fix_enum 1527 2010-12-29 10:47:43Z saulius 

The following automatic conversions were performed:

'_symmetry_cell_setting' value 'Monoclinic' changed to 'monoclinic'
according to /home/saulius/struct/CIF-dictionaries/cif_core.dic
dictionary named 'cif_core.dic' version 2.4.1 from
2010-06-29.

'_geom_bond_publ_flag' value 'Y' changed to 'y'
according to /home/saulius/struct/CIF-dictionaries/cif_core.dic
dictionary named 'cif_core.dic' version 2.4.1 from 2010-06-29 (5
times).

Automatic conversion script
Id: cif_fix_values 1715 2011-07-08 13:25:40Z adriana 
;
_cod_original_sg_symbol_H-M 'P 21/c'
_cod_database_code 2220611
_cod_database_fobs_code 2220611

loop_
_symmetry_equiv_pos_as_xyz
'x, y, z'
'-x, y+1/2, -z+1/2'
'-x, -y, -z'
'x, -y-1/2, z-1/2'

loop_
_atom_site_type_symbol
_atom_site_label
_atom_site_fract_x
_atom_site_fract_y
_atom_site_fract_z
_atom_site_U_iso_or_equiv
_atom_site_adp_type
_atom_site_calc_flag
_atom_site_refinement_flags
_atom_site_occupancy
_atom_site_disorder_assembly
_atom_site_disorder_group
Sn Sn1 0.41662(3) 0.26723(3) 0.24850(2) 0.03954(13) Uani d . 1 . .
Cl Cl1 0.13395(13) -0.14643(14) 0.30795(8) 0.0553(3) Uani d . 1 . .
Cl Cl2 -0.17245(14) -0.41671(14) 0.00986(9) 0.0685(4) Uani d . 1 . .
Cl Cl3 0.21742(14) -0.04603(14) -0.01909(8) 0.0589(3) Uani d . 1 . .
O O1 0.2441(3) 0.1152(3) 0.1981(2) 0.0436(7) Uani d . 1 . .
O O2 0.4091(3) -0.0438(3) 0.2076(2) 0.0483(8) Uani d . 1 . .
C C1 0.2834(4) -0.0058(4) 0.1860(3) 0.0368(9) Uani d . 1 . .
C C2 0.1682(4) -0.1073(4) 0.1414(3) 0.0357(9) Uani d . 1 . .
C C3 0.0947(4) -0.1793(4) 0.1922(3) 0.0379(9) Uani d . 1 . .
C C4 -0.0092(5) -0.2761(4) 0.1529(3) 0.0416(10) Uani d . 1 . .
H H4 -0.0557 -0.3248 0.1881 0.050 Uiso calc R 1 . .
C C5 -0.0410(5) -0.2974(4) 0.0609(3) 0.0429(11) Uani d . 1 . .
C C6 0.0256(5) -0.2269(4) 0.0067(3) 0.0449(11) Uani d . 1 . .
H H6 0.0004 -0.2414 -0.0560 0.054 Uiso calc R 1 . .
C C7 0.1307(4) -0.1341(4) 0.0483(3) 0.0396(10) Uani d . 1 . .
C C8 0.2673(5) 0.4245(5) 0.2502(4) 0.0582(13) Uani d . 1 . .
H H8A 0.3162 0.5044 0.2809 0.087 Uiso calc R 1 . .
H H8B 0.2023 0.3917 0.2818 0.087 Uiso calc R 1 . .
H H8C 0.2158 0.4484 0.1887 0.087 Uiso calc R 1 . .
C C9 0.4924(6) 0.2466(5) 0.1337(3) 0.0510(12) Uani d . 1 . .
H H9A 0.5867 0.2092 0.1523 0.077 Uiso calc R 1 . .
H H9B 0.4938 0.3355 0.1062 0.077 Uiso calc R 1 . .
H H9C 0.4312 0.1857 0.0902 0.077 Uiso calc R 1 . .
C C10 0.5129(6) 0.1758(6) 0.3770(3) 0.0617(14) Uani d . 1 . .
H H10A 0.6022 0.1359 0.3770 0.093 Uiso calc R 1 . .
H H10B 0.4520 0.1051 0.3886 0.093 Uiso calc R 1 . .
H H10C 0.5283 0.2449 0.4238 0.093 Uiso calc R 1 . .

loop_
_atom_site_aniso_label
_atom_site_aniso_U_11
_atom_site_aniso_U_22
_atom_site_aniso_U_33
_atom_site_aniso_U_12
_atom_site_aniso_U_13
_atom_site_aniso_U_23
Sn1 0.03773(19) 0.0345(2) 0.0475(2) -0.00090(12) 0.01410(14) -0.00256(13)
Cl1 0.0537(7) 0.0745(9) 0.0398(7) -0.0114(6) 0.0167(5) -0.0052(6)
Cl2 0.0641(8) 0.0599(8) 0.0692(9) -0.0214(7) -0.0003(6) -0.0076(7)
Cl3 0.0717(8) 0.0616(8) 0.0511(7) -0.0064(6) 0.0300(6) 0.0062(6)
O1 0.0357(15) 0.0308(16) 0.066(2) -0.0010(12) 0.0176(14) -0.0100(14)
O2 0.0367(17) 0.0375(17) 0.068(2) 0.0041(13) 0.0106(14) 0.0015(15)
C1 0.038(2) 0.034(2) 0.040(2) -0.0021(18) 0.0155(19) 0.0017(18)
C2 0.035(2) 0.028(2) 0.042(2) 0.0022(17) 0.0089(18) -0.0017(18)
C3 0.040(2) 0.037(2) 0.038(2) -0.0023(19) 0.0133(19) -0.0009(19)
C4 0.038(2) 0.036(2) 0.051(3) -0.0047(18) 0.012(2) 0.003(2)
C5 0.039(2) 0.033(2) 0.051(3) -0.0032(19) 0.005(2) -0.007(2)
C6 0.049(3) 0.045(3) 0.038(3) 0.004(2) 0.009(2) -0.005(2)
C7 0.041(2) 0.035(2) 0.045(3) 0.0037(18) 0.0144(19) 0.0031(19)
C8 0.045(3) 0.045(3) 0.086(4) -0.004(2) 0.022(3) -0.019(3)
C9 0.055(3) 0.052(3) 0.051(3) -0.002(2) 0.023(2) 0.001(2)
C10 0.078(4) 0.056(3) 0.047(3) -0.014(3) 0.011(3) 0.004(2)

loop_
_atom_type_symbol
_atom_type_description
_atom_type_scat_dispersion_real
_atom_type_scat_dispersion_imag
_atom_type_scat_source
C C 0.0033 0.0016 'International Tables Vol C Tables 4.2.6.8 and 6.1.1.4'
H H 0.0000 0.0000 'International Tables Vol C Tables 4.2.6.8 and 6.1.1.4'
Cl Cl 0.1484 0.1585 'International Tables Vol C Tables 4.2.6.8 and 6.1.1.4'
O O 0.0106 0.0060 'International Tables Vol C Tables 4.2.6.8 and 6.1.1.4'
Sn Sn -0.6537 1.4246 'International Tables Vol C Tables 4.2.6.8 and 6.1.1.4'

loop_
_geom_angle_atom_site_label_1
_geom_angle_atom_site_label_2
_geom_angle_atom_site_label_3
_geom_angle_site_symmetry_1
_geom_angle_site_symmetry_3
_geom_angle
_geom_angle_publ_flag
C9 Sn1 C10 . . 124.3(2) ?
C9 Sn1 C8 . . 119.4(2) ?
C10 Sn1 C8 . . 114.6(2) ?
C9 Sn1 O1 . . 93.83(16) ?
C10 Sn1 O1 . . 97.96(16) ?
C8 Sn1 O1 . . 91.00(15) ?
C9 Sn1 O2 . 2_655 84.92(15) ?
C10 Sn1 O2 . 2_655 88.16(16) ?
C8 Sn1 O2 . 2_655 83.90(15) ?
O1 Sn1 O2 . 2_655 173.28(10) ?
C1 O1 Sn1 . . 115.6(2) ?
C1 O2 Sn1 . 2_645 148.7(3) ?
O2 C1 O1 . . 124.0(4) ?
O2 C1 C2 . . 119.3(4) ?
O1 C1 C2 . . 116.6(3) ?
C7 C2 C3 . . 116.9(4) ?
C7 C2 C1 . . 121.9(4) ?
C3 C2 C1 . . 121.2(4) ?
C4 C3 C2 . . 122.1(4) ?
C4 C3 Cl1 . . 119.1(3) ?
C2 C3 Cl1 . . 118.7(3) ?
C5 C4 C3 . . 118.0(4) ?
C5 C4 H4 . . 121.0 ?
C3 C4 H4 . . 121.0 ?
C4 C5 C6 . . 122.6(4) ?
C4 C5 Cl2 . . 118.8(4) ?
C6 C5 Cl2 . . 118.7(4) ?
C5 C6 C7 . . 118.0(4) ?
C5 C6 H6 . . 121.0 ?
C7 C6 H6 . . 121.0 ?
C6 C7 C2 . . 122.4(4) ?
C6 C7 Cl3 . . 118.5(4) ?
C2 C7 Cl3 . . 119.1(3) ?
Sn1 C8 H8A . . 109.5 ?
Sn1 C8 H8B . . 109.5 ?
H8A C8 H8B . . 109.5 ?
Sn1 C8 H8C . . 109.5 ?
H8A C8 H8C . . 109.5 ?
H8B C8 H8C . . 109.5 ?
Sn1 C9 H9A . . 109.5 ?
Sn1 C9 H9B . . 109.5 ?
H9A C9 H9B . . 109.5 ?
Sn1 C9 H9C . . 109.5 ?
H9A C9 H9C . . 109.5 ?
H9B C9 H9C . . 109.5 ?
Sn1 C10 H10A . . 109.5 ?
Sn1 C10 H10B . . 109.5 ?
H10A C10 H10B . . 109.5 ?
Sn1 C10 H10C . . 109.5 ?
H10A C10 H10C . . 109.5 ?
H10B C10 H10C . . 109.5 ?

loop_
_geom_bond_atom_site_label_1
_geom_bond_atom_site_label_2
_geom_bond_site_symmetry_2
_geom_bond_distance
_geom_bond_publ_flag
Sn1 C9 . 2.107(5) y
Sn1 C10 . 2.116(5) y
Sn1 C8 . 2.123(4) y
Sn1 O1 . 2.212(3) y
Sn1 O2 2_655 2.467(3) y
Cl1 C3 . 1.730(4) ?
Cl2 C5 . 1.744(4) ?
Cl3 C7 . 1.740(4) ?
O1 C1 . 1.265(5) ?
O2 C1 . 1.241(5) ?
O2 Sn1 2_645 2.467(3) ?
C1 C2 . 1.508(5) ?
C2 C7 . 1.390(6) ?
C2 C3 . 1.392(6) ?
C3 C4 . 1.390(6) ?
C4 C5 . 1.366(6) ?
C4 H4 . 0.9300 ?
C5 C6 . 1.377(7) ?
C6 C7 . 1.380(6) ?
C6 H6 . 0.9300 ?
C8 H8A . 0.9600 ?
C8 H8B . 0.9600 ?
C8 H8C . 0.9600 ?
C9 H9A . 0.9600 ?
C9 H9B . 0.9600 ?
C9 H9C . 0.9600 ?
C10 H10A . 0.9600 ?
C10 H10B . 0.9600 ?
C10 H10C . 0.9600 ?

loop_
_geom_torsion_atom_site_label_1
_geom_torsion_atom_site_label_2
_geom_torsion_atom_site_label_3
_geom_torsion_atom_site_label_4
_geom_torsion_site_symmetry_1
_geom_torsion_site_symmetry_2
_geom_torsion_site_symmetry_3
_geom_torsion_site_symmetry_4
_geom_torsion
_geom_torsion_publ_flag
C9 Sn1 O1 C1 . . . . 61.1(3) ?
C10 Sn1 O1 C1 . . . . -64.4(3) ?
C8 Sn1 O1 C1 . . . . -179.3(3) ?
Sn1 O2 C1 O1 2_645 . . . 154.5(4) ?
Sn1 O2 C1 C2 2_645 . . . -26.3(8) ?
Sn1 O1 C1 O2 . . . . 6.1(5) ?
Sn1 O1 C1 C2 . . . . -173.0(3) ?
O2 C1 C2 C7 . . . . -82.9(5) ?
O1 C1 C2 C7 . . . . 96.3(5) ?
O2 C1 C2 C3 . . . . 96.8(5) ?
O1 C1 C2 C3 . . . . -84.0(5) ?
C7 C2 C3 C4 . . . . 1.5(6) ?
C1 C2 C3 C4 . . . . -178.2(4) ?
C7 C2 C3 Cl1 . . . . -178.3(3) ?
C1 C2 C3 Cl1 . . . . 2.0(5) ?
C2 C3 C4 C5 . . . . -1.5(7) ?
Cl1 C3 C4 C5 . . . . 178.2(3) ?
C3 C4 C5 C6 . . . . -0.1(7) ?
C3 C4 C5 Cl2 . . . . -179.2(3) ?
C4 C5 C6 C7 . . . . 1.7(7) ?
Cl2 C5 C6 C7 . . . . -179.2(3) ?
C5 C6 C7 C2 . . . . -1.8(7) ?
C5 C6 C7 Cl3 . . . . 179.1(3) ?
C3 C2 C7 C6 . . . . 0.2(6) ?
C1 C2 C7 C6 . . . . 179.9(4) ?
C3 C2 C7 Cl3 . . . . 179.3(3) ?
C1 C2 C7 Cl3 . . . . -1.0(5) ?
